data_2200764
loop_
_publ_author_name
'Urs, Usha K.'
'Shalini, K.'
'Cameron, T. S.'
'Shivashankar, S. A.'
'Guru Row, T. N.'

_publ_section_title
;
 Low-temperature structure of a twinned crystal of
 tris(2,4-pentanedionato)(1,10-phenanthroline)samarium(III)
;
_journal_issue 10
_journal_name_full 'Acta Crystallographica Section E'
_journal_page_first m457
_journal_page_last m458
_journal_paper_doi 10.1107/S1600536801014398
_journal_volume 57
_journal_year 2001
_chemical_formula_iupac '[Sm (C5 H7 O2)3 (C12 H8 N2)]'
_chemical_formula_moiety 'C27 H29 N2 O6 Sm'
_chemical_formula_sum 'C27 H29 N2 O6 Sm'
_chemical_formula_weight 627.87
_chemical_name_systematic
;
tris(2,4-pentadionato)(1,10-phenanthroline)samarium(III)
;
_space_group_IT_number 14
_symmetry_cell_setting monoclinic
_symmetry_space_group_name_Hall '-P 2yn'
_symmetry_space_group_name_H-M 'P 1 21/n 1'
_audit_creation_method 'WinGX routine CIF_UPDATE'
_cell_angle_alpha 90
_cell_angle_beta 98.899(9)
_cell_angle_gamma 90
_cell_formula_units_Z 4
_cell_length_a 9.432(2)
_cell_length_b 20.957(5)
_cell_length_c 14.728(3)
_cell_measurement_reflns_used 23142
_cell_measurement_temperature 173(2)
_cell_measurement_theta_max 25.04
_cell_measurement_theta_min 2.96
_cell_volume 2876.2(11)
_computing_data_collection 'CrystalClear (Rigaku, 1999)'
_computing_data_reduction CrystalClear
_computing_molecular_graphics 'ORTEP-3 for Windows (Farrugia, 1997)'
_computing_publication_material 'WinGX (Farrugia, 1999)'
_computing_structure_refinement 'SHELXL97 (Sheldrick, 1997)'
_computing_structure_solution 'SHELXS97 (Sheldrick, 1997)'
_diffrn_measured_fraction_theta_full .835
_diffrn_measured_fraction_theta_max .835
_diffrn_measurement_device 'Rigaku AFC8 coupled with mercury CCD'
_diffrn_measurement_method \w
_diffrn_radiation_monochromator graphite
_diffrn_radiation_source 'fine-focus sealed tube'
_diffrn_radiation_type MoK\a
_diffrn_radiation_wavelength .71069
_diffrn_reflns_limit_h_max 10
_diffrn_reflns_limit_h_min -11
_diffrn_reflns_limit_k_max 24
_diffrn_reflns_limit_k_min -24
_diffrn_reflns_limit_l_max 17
_diffrn_reflns_limit_l_min -15
_diffrn_reflns_number 23142
_diffrn_reflns_theta_full 25.04
_diffrn_reflns_theta_max 25.04
_diffrn_reflns_theta_min 2.96
_exptl_absorpt_coefficient_mu 2.081
_exptl_absorpt_correction_type none
_exptl_crystal_colour colourless
_exptl_crystal_density_diffrn 1.45
_exptl_crystal_density_method 'not measured'
_exptl_crystal_description prism
_exptl_crystal_F_000 1260
_exptl_crystal_size_max .20
_exptl_crystal_size_mid .20
_exptl_crystal_size_min .20
_refine_diff_density_max 2.484
_refine_diff_density_min -1.882
_refine_ls_extinction_method none
_refine_ls_goodness_of_fit_ref 1.323
_refine_ls_hydrogen_treatment constr
_refine_ls_matrix_type full
_refine_ls_number_parameters 332
_refine_ls_number_reflns 5098
_refine_ls_number_restraints 0
_refine_ls_restrained_S_all 1.323
_refine_ls_R_factor_gt .0729
_refine_ls_shift/su_max .005
_refine_ls_structure_factor_coef Fsqd
_refine_ls_weighting_details 'calc w = 1/[\s^2^(Fo^2^)+55.2376P] where P = (Fo^2^+2Fc^2^)/3'
_refine_ls_weighting_scheme calc
_refine_ls_wR_factor_ref .2006
_reflns_number_gt 4253
_reflns_number_total 23142
_reflns_threshold_expression I>2\s(I)
_cod_data_source_file wn6044.cif
_cod_data_source_block I
_cod_depositor_comments
;
Changing ' ' values to '.' in '_atom_site' loop.

Antanas Vaitkus,
2015-03-24

The following automatic conversions were performed:
'_symmetry_cell_setting' value 'Monoclinic' changed to 'monoclinic'
according to '/home/saulius/struct/CIF-dictionaries/cif_core.dic'
dictionary named 'cif_core.dic' version 2.4.1 from 2010-06-29.

Automatic conversion script
Id: cif_fix_enum 1527 2010-12-29 10:47:43Z saulius 
;
_cod_original_cell_volume 2876.0(10)
_cod_original_sg_symbol_H-M 'P 21/n'
_cod_database_code 2200764
_cod_database_fobs_code 2200764

loop_
_symmetry_equiv_pos_as_xyz
'x, y, z'
'-x+1/2, y+1/2, -z+1/2'
'-x, -y, -z'
'x-1/2, -y-1/2, z-1/2'

loop_
_atom_site_label
_atom_site_fract_x
_atom_site_fract_y
_atom_site_fract_z
_atom_site_U_iso_or_equiv
_atom_site_adp_type
_atom_site_calc_flag
_atom_site_refinement_flags
_atom_site_occupancy
_atom_site_disorder_assembly
_atom_site_disorder_group
_atom_site_type_symbol
Sm1 .41619(4) .154403(16) .16003(2) .02731(12) Uani d . 1 . . Sm
O1 .2562(5) .1074(2) .0416(3) .0362(12) Uani d . 1 . . O
O2 .4770(5) .0445(2) .1545(3) .0384(12) Uani d . 1 . . O
O3 .5312(5) .2539(2) .2005(3) .0411(12) Uani d . 1 . . O
C12 .7762(7) .1213(3) .1610(5) .0357(17) Uani d . 1 . . C
H12 .7567 .0973 .2124 .043 Uiso calc R 1 . . H
O4 .2371(5) .2346(2) .1495(3) .0370(12) Uani d . 1 . . O
C4 .6053(9) .2482(3) -.0997(5) .0409(19) Uani d . 1 . . C
C1 .3390(8) .2350(3) -.0540(5) .0404(19) Uani d . 1 . . C
H1 .2455 .2315 -.0381 .048 Uiso calc R 1 . . H
C13 .4191(8) -.0047(3) .1132(5) .0389(18) Uani d . 1 . . C
C11 .9171(8) .1225(3) .1439(6) .042(2) Uani d . 1 . . C
H11 .9907 .0994 .1813 .05 Uiso calc R 1 . . H
C15 .2301(7) .0510(4) .0103(5) .0362(18) Uani d . 1 . . C
N1 .4474(6) .2098(3) .0033(4) .0294(14) Uani d . 1 . . N
C2 .3529(10) .2663(4) -.1355(5) .047(2) Uani d . 1 . . C
H2 .2715 .2823 -.1751 .056 Uiso calc R 1 . . H
C17 .4882(10) -.0675(4) .1437(6) .061(3) Uani d . 1 . . C
H17A .5492 -.0622 .2033 .091 Uiso calc R 1 . . H
H17B .5467 -.0822 .0982 .091 Uiso calc R 1 . . H
H17C .4135 -.0992 .1492 .091 Uiso calc R 1 . . H
C18 .2343(8) .2952(4) .1499(5) .042(2) Uani d . 1 . . C
C22 .0896(9) .3260(4) .1337(7) .064(3) Uani d . 1 . . C
H22A .0426 .3167 .071 .096 Uiso calc R 1 . . H
H22B .1002 .3722 .1418 .096 Uiso calc R 1 . . H
H22C .031 .3091 .1777 .096 Uiso calc R 1 . . H
C5 .5805(7) .2154(3) -.0200(5) .0294(17) Uani d . 1 . . C
C6 .6973(7) .1847(3) .0374(5) .0293(16) Uani d . 1 . . C
C16 .1114(9) .0466(4) -.0711(5) .055(2) Uani d . 1 . . C
H16A .0233 .0651 -.0548 .083 Uiso calc R 1 . . H
H16B .0945 .0017 -.0882 .083 Uiso calc R 1 . . H
H16C .1393 .07 -.1231 .083 Uiso calc R 1 . . H
C10 .9460(8) .1583(4) .0711(5) .045(2) Uani d . 1 . . C
H10 1.042 .1619 .0596 .054 Uiso calc R 1 . . H
C9 .7499(10) .2522(4) -.1190(6) .059(3) Uani d . 1 . . C
H9 .7683 .2753 -.1714 .071 Uiso calc R 1 . . H
C8 .8592(10) .2241(4) -.0649(6) .056(2) Uani d . 1 . . C
H8 .9534 .2274 -.0797 .067 Uiso calc R 1 . . H
C7 .8365(7) .1895(4) .0139(5) .0364(18) Uani d . 1 . . C
C21 .6206(10) .3590(4) .1927(7) .078(3) Uani d . 1 . . C
H21A .6881 .3515 .2493 .117 Uiso calc R 1 . . H
H21B .583 .4026 .1931 .117 Uiso calc R 1 . . H
H21C .6701 .3534 .1395 .117 Uiso calc R 1 . . H
C19 .3540(9) .3339(4) .1634(6) .051(2) Uani d . 1 . . C
H19 .34 .3786 .1564 .061 Uiso calc R 1 . . H
C14 .3025(9) -.0034(4) .0452(6) .047(2) Uani d . 1 . . C
H14 .2682 -.0432 .0198 .056 Uiso calc R 1 . . H
C20 .4963(9) .3114(4) .1869(5) .046(2) Uani d . 1 . . C
O5 .2609(5) .1120(2) .2587(3) .0405(13) Uani d . 1 . . O
O6 .5553(5) .1351(2) .3041(3) .0390(12) Uani d . 1 . . O
N2 .6685(5) .1508(3) .1116(3) .0271(12) Uani d . 1 . . N
C25 .2860(9) .0777(4) .3312(6) .052(2) Uani d . 1 . . C
C23 .5438(9) .0959(4) .3682(6) .048(2) Uani d . 1 . . C
C24 .4162(9) .0687(4) .3837(6) .065(3) Uani d . 1 . . C
H24 .4199 .0414 .4356 .078 Uiso calc R 1 . . H
C3 .4862(11) .2729(4) -.1559(5) .055(2) Uani d . 1 . . C
H3 .4992 .2951 -.2103 .066 Uiso calc R 1 . . H
C27 .6803(9) .0784(5) .4296(6) .070(3) Uani d . 1 . . C
H27A .7415 .0536 .3947 .105 Uiso calc R 1 . . H
H27B .6578 .0529 .4813 .105 Uiso calc R 1 . . H
H27C .7307 .1174 .453 .105 Uiso calc R 1 . . H
C26 .1510(10) .0466(6) .3589(8) .098(4) Uani d . 1 . . C
H26A .0917 .0794 .382 .147 Uiso calc R 1 . . H
H26B .1795 .0148 .4071 .147 Uiso calc R 1 . . H
H26C .0958 .0257 .3052 .147 Uiso calc R 1 . . H

loop_
_atom_site_aniso_label
_atom_site_aniso_U_11
_atom_site_aniso_U_22
_atom_site_aniso_U_33
_atom_site_aniso_U_12
_atom_site_aniso_U_13
_atom_site_aniso_U_23
Sm1 .0261(2) .02621(19) .0293(2) -.0001(2) .00346(14) -.00154(18)
O1 .032(3) .034(3) .042(3) -.003(2) .004(2) -.007(2)
O2 .033(3) .031(3) .049(3) .002(2) .002(2) -.002(2)
O3 .048(3) .029(3) .044(3) -.003(2) -.003(2) -.004(2)
C12 .033(5) .039(4) .034(4) .009(4) -.001(4) -.008(3)
O4 .038(3) .031(3) .042(3) .005(2) .005(2) -.004(2)
C4 .059(5) .033(4) .032(5) .002(4) .012(4) .001(3)
C1 .036(5) .040(5) .042(5) .003(4) -.002(4) -.005(4)
C13 .047(5) .032(4) .041(5) -.007(4) .016(4) -.006(4)
C11 .031(4) .023(4) .066(6) .008(4) -.007(4) -.019(4)
C15 .029(4) .043(5) .038(4) -.012(4) .011(3) -.007(4)
N1 .030(4) .029(3) .028(3) .003(3) .001(3) .002(3)
C2 .057(6) .048(5) .030(5) .013(4) -.008(4) .011(4)
C17 .078(7) .028(5) .076(7) .005(4) .012(5) -.005(4)
C18 .050(5) .041(5) .034(5) .014(4) .005(4) .002(4)
C22 .065(6) .046(6) .084(7) .027(4) .021(5) .001(5)
C5 .034(4) .024(4) .029(4) .000(3) .005(3) -.008(3)
C6 .029(4) .026(4) .031(4) .000(3) .001(3) -.006(3)
C16 .054(5) .055(5) .051(5) -.005(5) -.009(4) -.013(4)
C10 .030(4) .046(5) .059(5) -.003(4) .011(4) -.022(5)
C9 .074(7) .059(6) .054(6) -.010(5) .036(5) .004(5)
C8 .048(6) .059(6) .066(6) -.008(5) .029(5) -.002(5)
C7 .027(4) .042(4) .042(5) -.006(3) .012(4) -.013(4)
C21 .069(7) .042(6) .113(9) -.024(5) -.014(6) -.006(5)
C19 .063(6) .030(5) .056(5) .004(4) -.001(4) -.001(4)
C14 .052(5) .027(4) .058(6) -.006(4) -.003(4) -.012(4)
C20 .061(6) .039(5) .035(5) -.011(4) .000(4) -.009(4)
O5 .037(3) .041(3) .044(3) .002(2) .008(2) .009(3)
O6 .045(3) .041(3) .028(3) -.010(2) -.002(2) .006(2)
N2 .014(3) .027(3) .037(3) .007(3) -.006(2) -.001(3)
C25 .044(5) .053(5) .061(6) -.006(4) .011(4) .023(5)
C23 .047(5) .051(5) .043(5) -.002(4) -.001(4) .005(4)
C24 .054(6) .073(7) .066(6) -.007(5) .004(5) .041(5)
C3 .084(7) .049(5) .030(5) .010(5) .004(5) .014(4)
C27 .055(6) .090(8) .058(6) -.015(5) -.012(5) .037(5)
C26 .057(6) .117(10) .121(10) .000(6) .015(6) .090(8)

loop_
_atom_type_symbol
_atom_type_description
_atom_type_scat_dispersion_real
_atom_type_scat_dispersion_imag
_atom_type_scat_source
C C .0033 .0016 'International Tables Vol C Tables 4.2.6.8 and 6.1.1.4'
H H 0 0 'International Tables Vol C Tables 4.2.6.8 and 6.1.1.4'
N N .0061 .0033 'International Tables Vol C Tables 4.2.6.8 and 6.1.1.4'
O O .0106 .006 'International Tables Vol C Tables 4.2.6.8 and 6.1.1.4'
Sm Sm -.1638 3.4418 'International Tables Vol C Tables 4.2.6.8 and 6.1.1.4'

loop_
_geom_angle_atom_site_label_1
_geom_angle_atom_site_label_2
_geom_angle_atom_site_label_3
_geom_angle
_geom_angle_publ_flag
O1 Sm1 O6 143.70(16) no
O1 Sm1 O4 83.05(16) no
O6 Sm1 O4 118.26(16) no
O1 Sm1 O2 72.40(16) yes
O6 Sm1 O2 76.16(16) no
O4 Sm1 O2 149.06(16) no
O1 Sm1 O3 140.45(16) no
O6 Sm1 O3 75.84(16) no
O4 Sm1 O3 71.83(17) yes
O2 Sm1 O3 138.85(17) no
O1 Sm1 O5 84.90(17) no
O6 Sm1 O5 72.33(17) yes
O4 Sm1 O5 78.80(16) no
O2 Sm1 O5 80.49(16) no
O3 Sm1 O5 118.13(17) no
O1 Sm1 N2 107.26(16) no
O6 Sm1 N2 80.50(16) no
O4 Sm1 N2 132.74(17) no
O2 Sm1 N2 74.04(16) no
O3 Sm1 N2 72.09(17) no
O5 Sm1 N2 146.42(17) no
O1 Sm1 N1 71.34(16) no
O6 Sm1 N1 137.93(16) no
O4 Sm1 N1 78.79(16) no
O2 Sm1 N1 109.60(16) no
O3 Sm1 N1 74.11(17) no
O5 Sm1 N1 148.99(17) no
N2 Sm1 N1 62.65(16) yes
C15 O1 Sm1 136.4(5) no
C13 O2 Sm1 135.3(5) no
C20 O3 Sm1 134.5(5) no
N2 C12 C11 124.8(7) no
C18 O4 Sm1 136.4(5) no
C3 C4 C5 117.0(7) no
C3 C4 C9 124.4(8) no
C5 C4 C9 118.5(7) no
N1 C1 C2 124.7(7) no
O2 C13 C14 124.7(7) no
O2 C13 C17 115.5(7) no
C14 C13 C17 119.7(7) no
C10 C11 C12 117.7(7) no
O1 C15 C14 124.8(7) no
O1 C15 C16 114.8(7) no
C14 C15 C16 120.4(7) no
C1 N1 C5 117.1(6) no
C1 N1 Sm1 123.4(5) no
C5 N1 Sm1 119.4(4) no
C3 C2 C1 117.2(7) no
O4 C18 C19 124.8(7) no
O4 C18 C22 116.7(7) no
C19 C18 C22 118.5(7) no
N1 C5 C4 122.1(7) no
N1 C5 C6 118.0(6) no
C4 C5 C6 119.9(6) no
N2 C6 C7 122.8(6) no
N2 C6 C5 118.4(6) no
C7 C6 C5 118.9(6) no
C11 C10 C7 120.9(7) no
C8 C9 C4 121.6(8) no
C9 C8 C7 121.0(8) no
C10 C7 C8 123.2(7) no
C10 C7 C6 116.7(7) no
C8 C7 C6 120.2(7) no
C18 C19 C20 124.4(7) no
C13 C14 C15 125.5(7) no
O3 C20 C19 125.0(7) no
O3 C20 C21 115.9(7) no
C19 C20 C21 119.1(7) no
C25 O5 Sm1 131.7(5) no
C23 O6 Sm1 133.0(5) no
C12 N2 C6 117.2(6) no
C12 N2 Sm1 121.9(4) no
C6 N2 Sm1 120.7(4) no
O5 C25 C24 126.0(7) no
O5 C25 C26 113.9(7) no
C24 C25 C26 120.1(7) no
O6 C23 C24 124.6(8) no
O6 C23 C27 116.3(7) no
C24 C23 C27 119.1(7) no
C25 C24 C23 125.5(8) no
C2 C3 C4 121.8(7) no

loop_
_geom_bond_atom_site_label_1
_geom_bond_atom_site_label_2
_geom_bond_site_symmetry_1
_geom_bond_site_symmetry_2
_geom_bond_distance
_geom_bond_publ_flag
Sm1 O1 . . 2.341(5) yes
Sm1 O6 . . 2.351(5) yes
Sm1 O4 . . 2.372(5) yes
Sm1 O2 . . 2.378(5) yes
Sm1 O3 . . 2.383(5) yes
Sm1 O5 . . 2.388(5) yes
Sm1 N2 . . 2.589(5) yes
Sm1 N1 . . 2.641(5) yes
O1 C15 . . 1.278(8) no
O2 C13 . . 1.276(8) no
O3 C20 . . 1.257(9) no
C12 N2 . . 1.310(8) no
C12 C11 . . 1.391(10) no
O4 C18 . . 1.270(9) no
C4 C3 . . 1.389(11) no
C4 C5 . . 1.411(10) no
C4 C9 . . 1.438(11) no
C1 N1 . . 1.331(9) no
C1 C2 . . 1.391(10) no
C13 C14 . . 1.369(11) no
C13 C17 . . 1.507(10) no
C11 C10 . . 1.369(11) no
C15 C14 . . 1.386(10) no
C15 C16 . . 1.512(10) no
N1 C5 . . 1.357(8) no
C2 C3 . . 1.345(11) no
C18 C19 . . 1.379(11) no
C18 C22 . . 1.495(10) no
C5 C6 . . 1.432(9) no
C6 N2 . . 1.366(8) no
C6 C7 . . 1.412(9) no
C10 C7 . . 1.392(11) no
C9 C8 . . 1.338(12) no
C8 C7 . . 1.411(11) no
C21 C20 . . 1.531(11) no
C19 C20 . . 1.414(11) no
O5 C25 . . 1.280(9) no
O6 C23 . . 1.269(9) no
C25 C24 . . 1.359(11) no
C25 C26 . . 1.541(11) no
C23 C24 . . 1.382(11) no
C23 C27 . . 1.500(11) no
